data_2238260
loop_
_publ_author_name
'Nagapandiselvi, Perumal'
'Muralidharan, Srinivasan'
'Srinivasan, Thothadri'
'Goplalakrishnan, Rengaswamy'
'Velmurugan, Devadasan'

_publ_section_title
;
 4-Nitrophenol--piperazine (2/1)
;
_journal_coeditor_code SU2605
_journal_issue 7
_journal_name_full 'Acta Crystallographica Section E'
_journal_page_first o1044
_journal_paper_doi 10.1107/S1600536813015328
_journal_volume 69
_journal_year 2013
_chemical_formula_iupac '2C6 H5 N O3, C4 H10 N2'
_chemical_formula_moiety '2(C6 H5 N O3), C4 H10 N2'
_chemical_formula_sum 'C16 H20 N4 O6'
_chemical_formula_weight 364.36
_chemical_name_systematic
;
4-Nitrophenol--piperazine (2/1)
;
_space_group_IT_number 14
_symmetry_cell_setting monoclinic
_symmetry_space_group_name_Hall '-P 2ybc'
_symmetry_space_group_name_H-M 'P 1 21/c 1'
_atom_sites_solution_hydrogens geom
_atom_sites_solution_primary direct
_atom_sites_solution_secondary difmap
_audit_creation_method SHELXL-97
_cell_angle_alpha 90.00
_cell_angle_beta 91.1990(10)
_cell_angle_gamma 90.00
_cell_formula_units_Z 2
_cell_length_a 6.1879(2)
_cell_length_b 19.9274(7)
_cell_length_c 6.9846(2)
_cell_measurement_reflns_used 1763
_cell_measurement_temperature 293(2)
_cell_measurement_theta_max 26.37
_cell_measurement_theta_min 2.04
_cell_volume 861.07(5)
_computing_cell_refinement 'SAINT (Bruker, 2008)'
_computing_data_collection 'APEX2 (Bruker, 2008)'
_computing_data_reduction 'SAINT (Bruker, 2008)'
_computing_molecular_graphics 'ORTEP-3 for Windows (Farrugia, 2012) and PLATON (Spek, 2009)'
_computing_publication_material 'SHELXL97 (Sheldrick, 2008) and PLATON (Spek, 2009)'
_computing_structure_refinement 'SHELXL97 (Sheldrick, 2008)'
_computing_structure_solution 'SHELXS97 (Sheldrick, 2008)'
_diffrn_ambient_temperature 293(2)
_diffrn_measured_fraction_theta_full 0.998
_diffrn_measured_fraction_theta_max 0.998
_diffrn_measurement_device_type 'Bruker SMART APEXII area-detector diffractometer'
_diffrn_measurement_method '\w and \f scans'
_diffrn_radiation_monochromator graphite
_diffrn_radiation_source 'fine-focus sealed tube'
_diffrn_radiation_type MoK\a
_diffrn_radiation_wavelength 0.71073
_diffrn_reflns_av_R_equivalents 0.0244
_diffrn_reflns_av_sigmaI/netI 0.0157
_diffrn_reflns_limit_h_max 7
_diffrn_reflns_limit_h_min -7
_diffrn_reflns_limit_k_max 24
_diffrn_reflns_limit_k_min -24
_diffrn_reflns_limit_l_max 8
_diffrn_reflns_limit_l_min -8
_diffrn_reflns_number 12570
_diffrn_reflns_theta_full 26.37
_diffrn_reflns_theta_max 26.37
_diffrn_reflns_theta_min 2.04
_exptl_absorpt_coefficient_mu 0.109
_exptl_absorpt_correction_T_max 0.9785
_exptl_absorpt_correction_T_min 0.9680
_exptl_absorpt_correction_type multi-scan
_exptl_absorpt_process_details '(<i>SADABS</i>; Bruker, 2008)'
_exptl_crystal_colour yellow
_exptl_crystal_density_diffrn 1.405
_exptl_crystal_density_method 'not measured'
_exptl_crystal_description Block
_exptl_crystal_F_000 384
_exptl_crystal_size_max 0.30
_exptl_crystal_size_mid 0.25
_exptl_crystal_size_min 0.20
_refine_diff_density_max 0.193
_refine_diff_density_min -0.165
_refine_ls_extinction_coef 0.022(4)
_refine_ls_extinction_expression Fc^*^=kFc[1+0.001xFc^2^\l^3^/sin(2\q)]^-1/4^
_refine_ls_extinction_method SHELXL
_refine_ls_goodness_of_fit_ref 1.037
_refine_ls_hydrogen_treatment mixed
_refine_ls_matrix_type full
_refine_ls_number_parameters 126
_refine_ls_number_reflns 1763
_refine_ls_number_restraints 0
_refine_ls_restrained_S_all 1.037
_refine_ls_R_factor_all 0.0447
_refine_ls_R_factor_gt 0.0368
_refine_ls_shift/su_max 0.000
_refine_ls_shift/su_mean 0.000
_refine_ls_structure_factor_coef Fsqd
_refine_ls_weighting_details 'calc w=1/[\s^2^(Fo^2^)+(0.0534P)^2^+0.1751P] where P=(Fo^2^+2Fc^2^)/3'
_refine_ls_weighting_scheme calc
_refine_ls_wR_factor_gt 0.1035
_refine_ls_wR_factor_ref 0.1107
_reflns_number_gt 1437
_reflns_number_total 1763
_reflns_threshold_expression >2sigma(I)
_cod_data_source_file su2605.cif
_cod_data_source_block I
_cod_depositor_comments
;

2019-10-02
Z value and formula fixed to values more according to usual
chemical conventions.                 miguel
;
_cod_original_formula_sum 'C8 H10 N2 O3'
_cod_original_formula_weight 182.18
_cod_original_formula_moiety 'C6 H5 N O3, 0.5(C4 H10 N2)'
_cod_original_formula_iupac 'C6 H5 N O3, 0.5C4 H10 N2'
_cod_original_formula_units_Z 4
_cod_original_sg_symbol_H-M 'P 21/c'
_cod_database_code 2238260
_cod_database_fobs_code 2238260

loop_
_symmetry_equiv_pos_as_xyz
'x, y, z'
'-x, y+1/2, -z+1/2'
'-x, -y, -z'
'x, -y-1/2, z-1/2'

loop_
_atom_site_type_symbol
_atom_site_label
_atom_site_fract_x
_atom_site_fract_y
_atom_site_fract_z
_atom_site_U_iso_or_equiv
_atom_site_adp_type
_atom_site_calc_flag
_atom_site_refinement_flags
_atom_site_occupancy
_atom_site_symmetry_multiplicity
C C1 0.3284(2) 0.39314(6) 0.57841(18) 0.0431(3) Uani d . 1 1
C C2 0.2308(2) 0.33121(6) 0.61501(19) 0.0446(3) Uani d . 1 1
H H2 0.0929 0.3300 0.6654 0.053 Uiso calc R 1 1
C C3 0.3365(2) 0.27233(6) 0.57715(19) 0.0436(3) Uani d . 1 1
H H3 0.2711 0.2313 0.6019 0.052 Uiso calc R 1 1
C C4 0.5409(2) 0.27456(6) 0.50202(18) 0.0412(3) Uani d . 1 1
C C5 0.6389(2) 0.33516(7) 0.45997(18) 0.0460(3) Uani d . 1 1
H H5 0.7756 0.3359 0.4072 0.055 Uiso calc R 1 1
C C6 0.5330(2) 0.39403(7) 0.4966(2) 0.0474(3) Uani d . 1 1
H H6 0.5974 0.4348 0.4670 0.057 Uiso calc R 1 1
C C7 0.8041(2) -0.00321(8) 0.3919(2) 0.0604(4) Uani d . 1 1
H H7A 0.7274 -0.0085 0.2703 0.073 Uiso calc R 1 1
H H7B 0.6982 0.0024 0.4911 0.073 Uiso calc R 1 1
C C8 1.0620(3) 0.06407(7) 0.5674(2) 0.0615(4) Uani d . 1 1
H H8A 0.9605 0.0707 0.6697 0.074 Uiso calc R 1 1
H H8B 1.1545 0.1033 0.5618 0.074 Uiso calc R 1 1
N N1 0.65536(19) 0.21262(6) 0.46944(16) 0.0506(3) Uani d . 1 1
N N2 0.9439(2) 0.05619(6) 0.38520(18) 0.0515(3) Uani d . 1 1
O O1 0.84102(19) 0.21550(6) 0.4113(2) 0.0764(4) Uani d . 1 1
O O2 0.56486(19) 0.15891(5) 0.50020(17) 0.0672(3) Uani d . 1 1
O O3 0.23383(18) 0.45125(5) 0.61778(16) 0.0628(3) Uani d . 1 1
H H3A 0.1330 0.4447 0.6898 0.094 Uiso calc R 1 1
H H2A 0.867(3) 0.0873(10) 0.362(3) 0.071(5) Uiso d . 1 1

loop_
_atom_site_aniso_label
_atom_site_aniso_U_11
_atom_site_aniso_U_22
_atom_site_aniso_U_33
_atom_site_aniso_U_12
_atom_site_aniso_U_13
_atom_site_aniso_U_23
C1 0.0508(7) 0.0362(6) 0.0425(7) 0.0028(5) 0.0080(5) -0.0010(5)
C2 0.0394(6) 0.0439(7) 0.0507(7) 0.0000(5) 0.0092(5) -0.0019(5)
C3 0.0464(7) 0.0370(6) 0.0473(7) -0.0033(5) 0.0015(6) -0.0022(5)
C4 0.0439(7) 0.0420(7) 0.0376(6) 0.0076(5) -0.0014(5) -0.0052(5)
C5 0.0397(7) 0.0547(8) 0.0438(7) 0.0013(5) 0.0079(5) -0.0017(6)
C6 0.0521(8) 0.0420(7) 0.0486(7) -0.0058(6) 0.0106(6) 0.0011(5)
C7 0.0445(7) 0.0688(10) 0.0680(9) -0.0099(7) 0.0014(6) 0.0101(8)
C8 0.0785(10) 0.0362(7) 0.0703(10) -0.0139(7) 0.0146(8) -0.0050(6)
N1 0.0530(7) 0.0529(7) 0.0458(6) 0.0152(5) -0.0031(5) -0.0079(5)
N2 0.0537(7) 0.0356(6) 0.0658(8) 0.0096(5) 0.0141(6) 0.0094(5)
O1 0.0564(7) 0.0762(8) 0.0972(10) 0.0210(6) 0.0138(6) -0.0163(6)
O2 0.0812(8) 0.0428(6) 0.0776(8) 0.0125(5) 0.0034(6) -0.0018(5)
O3 0.0740(7) 0.0385(5) 0.0772(8) 0.0080(5) 0.0329(6) 0.0014(5)

loop_
_atom_type_symbol
_atom_type_description
_atom_type_scat_dispersion_real
_atom_type_scat_dispersion_imag
_atom_type_scat_source
C C 0.0033 0.0016 'International Tables Vol C Tables 4.2.6.8 and 6.1.1.4'
H H 0.0000 0.0000 'International Tables Vol C Tables 4.2.6.8 and 6.1.1.4'
N N 0.0061 0.0033 'International Tables Vol C Tables 4.2.6.8 and 6.1.1.4'
O O 0.0106 0.0060 'International Tables Vol C Tables 4.2.6.8 and 6.1.1.4'

loop_
_geom_angle_atom_site_label_1
_geom_angle_atom_site_label_2
_geom_angle_atom_site_label_3
_geom_angle_site_symmetry_1
_geom_angle_site_symmetry_3
_geom_angle
O3 C1 C6 . . 118.65(11)
O3 C1 C2 . . 122.45(12)
C6 C1 C2 . . 118.90(11)
C3 C2 C1 . . 120.60(12)
C3 C2 H2 . . 119.7
C1 C2 H2 . . 119.7
C2 C3 C4 . . 119.37(12)
C2 C3 H3 . . 120.3
C4 C3 H3 . . 120.3
C3 C4 C5 . . 121.15(11)
C3 C4 N1 . . 119.28(12)
C5 C4 N1 . . 119.57(12)
C6 C5 C4 . . 119.55(12)
C6 C5 H5 . . 120.2
C4 C5 H5 . . 120.2
C5 C6 C1 . . 120.37(12)
C5 C6 H6 . . 119.8
C1 C6 H6 . . 119.8
N2 C7 C8 . 3_756 109.63(11)
N2 C7 H7A . . 109.7
C8 C7 H7A 3_756 . 109.7
N2 C7 H7B . . 109.7
C8 C7 H7B 3_756 . 109.7
H7A C7 H7B . . 108.2
N2 C8 C7 . 3_756 110.09(12)
N2 C8 H8A . . 109.6
C7 C8 H8A 3_756 . 109.6
N2 C8 H8B . . 109.6
C7 C8 H8B 3_756 . 109.6
H8A C8 H8B . . 108.2
O1 N1 O2 . . 122.10(12)
O1 N1 C4 . . 118.54(12)
O2 N1 C4 . . 119.36(12)
C8 N2 C7 . . 110.05(11)
C8 N2 H2A . . 112.3(14)
C7 N2 H2A . . 106.6(14)
C1 O3 H3A . . 109.5

loop_
_geom_bond_atom_site_label_1
_geom_bond_atom_site_label_2
_geom_bond_site_symmetry_2
_geom_bond_distance
C1 O3 . 1.3290(15)
C1 C6 . 1.3995(19)
C1 C2 . 1.4000(17)
C2 C3 . 1.3720(18)
C2 H2 . 0.9300
C3 C4 . 1.3799(19)
C3 H3 . 0.9300
C4 C5 . 1.3855(18)
C4 N1 . 1.4434(16)
C5 C6 . 1.3706(18)
C5 H5 . 0.9300
C6 H6 . 0.9300
C7 N2 . 1.4673(18)
C7 C8 3_756 1.493(2)
C7 H7A . 0.9700
C7 H7B . 0.9700
C8 N2 . 1.463(2)
C8 C7 3_756 1.493(2)
C8 H8A . 0.9700
C8 H8B . 0.9700
N1 O1 . 1.2279(16)
N1 O2 . 1.2290(16)
N2 H2A . 0.80(2)
O3 H3A . 0.8200

loop_
_geom_hbond_atom_site_label_D
_geom_hbond_atom_site_label_H
_geom_hbond_atom_site_label_A
_geom_hbond_site_symmetry_A
_geom_hbond_distance_DH
_geom_hbond_distance_HA
_geom_hbond_distance_DA
_geom_hbond_angle_DHA
O3 H3A N2 4_466 0.82 1.82 2.6210(16) 167
N2 H2A O1 . 0.796(19) 2.58(2) 3.2437(17) 141.4(17)
N2 H2A O2 . 0.796(19) 2.557(19) 3.2273(17) 142.8(19)
C2 H2 O1 4_466 0.93 2.51 3.3428(17) 149
C6 H6 O3 3_666 0.93 2.57 3.5035(17) 179

loop_
_geom_torsion_atom_site_label_1
_geom_torsion_atom_site_label_2
_geom_torsion_atom_site_label_3
_geom_torsion_atom_site_label_4
_geom_torsion_site_symmetry_1
_geom_torsion
O3 C1 C2 C3 . -178.17(12)
C6 C1 C2 C3 . 2.1(2)
C1 C2 C3 C4 . -0.1(2)
C2 C3 C4 C5 . -1.5(2)
C2 C3 C4 N1 . 177.55(11)
C3 C4 C5 C6 . 1.2(2)
N1 C4 C5 C6 . -177.93(11)
C4 C5 C6 C1 . 0.9(2)
O3 C1 C6 C5 . 177.78(12)
C2 C1 C6 C5 . -2.5(2)
C3 C4 N1 O1 . -176.52(12)
C5 C4 N1 O1 . 2.59(19)
C3 C4 N1 O2 . 3.58(19)
C5 C4 N1 O2 . -177.31(11)
C7 C8 N2 C7 3_756 59.04(16)
C8 C7 N2 C8 3_756 -58.77(17)
